data_2207258
loop_
_publ_author_name
'Li, Jiang-Sheng'
'Duan, Xue-Min'
'Huang, Peng-Mian'
'Zeng, Tao'
'Fan, Mei-Lian'

_publ_section_title
;
 1,3-Diphenyl-1<i>H</i>-pyrazol-5-yl 4-chlorobenzoate
;
_journal_coeditor_code HK6045
_journal_issue 11
_journal_name_full 'Acta Crystallographica Section E'
_journal_page_first o3862
_journal_page_last o3863
_journal_paper_doi 10.1107/S1600536805033982
_journal_volume 61
_journal_year 2005
_chemical_formula_iupac 'C22 H15 Cl N2 O2'
_chemical_formula_moiety 'C22 H15 Cl N2 O2'
_chemical_formula_sum 'C22 H15 Cl N2 O2'
_chemical_formula_weight 374.81
_chemical_melting_point 399.4(5)
_chemical_name_systematic
;
1,3-diphenyl-1H-pyrazol-5-yl 4-chlorobenzoate
;
_space_group_IT_number 2
_symmetry_cell_setting triclinic
_symmetry_space_group_name_Hall '-P 1'
_symmetry_space_group_name_H-M 'P -1'
_atom_sites_solution_hydrogens geom
_atom_sites_solution_primary direct
_atom_sites_solution_secondary difmap
_cell_angle_alpha 80.890(5)
_cell_angle_beta 75.500(6)
_cell_angle_gamma 72.550(6)
_cell_formula_units_Z 2
_cell_length_a 7.934(3)
_cell_length_b 10.607(4)
_cell_length_c 11.752(4)
_cell_measurement_reflns_used 1612
_cell_measurement_temperature 294(2)
_cell_measurement_theta_max 24.88
_cell_measurement_theta_min 2.58
_cell_volume 909.7(6)
_computing_cell_refinement SMART
_computing_data_collection 'SMART, (Bruker, 1997)'
_computing_data_reduction SAINT
_computing_molecular_graphics 'SHELXTL, (Bruker, 1997)'
_computing_publication_material SHELXTL
_computing_structure_refinement 'SHELXL97 (Sheldrick, 1997)'
_computing_structure_solution 'SHELXS97 (Sheldrick, 1997)'
_diffrn_ambient_temperature 294(2)
_diffrn_measured_fraction_theta_full 0.993
_diffrn_measured_fraction_theta_max 0.993
_diffrn_measurement_device_type 'Bruker SMART CCD area-detector'
_diffrn_measurement_method '\f and \w'
_diffrn_radiation_monochromator graphite
_diffrn_radiation_source 'fine-focus sealed tube'
_diffrn_radiation_type MoK\a
_diffrn_radiation_wavelength 0.71073
_diffrn_reflns_av_R_equivalents 0.0358
_diffrn_reflns_av_sigmaI/netI 0.0535
_diffrn_reflns_limit_h_max 8
_diffrn_reflns_limit_h_min -9
_diffrn_reflns_limit_k_max 12
_diffrn_reflns_limit_k_min -9
_diffrn_reflns_limit_l_max 13
_diffrn_reflns_limit_l_min -13
_diffrn_reflns_number 4664
_diffrn_reflns_theta_full 25.01
_diffrn_reflns_theta_max 25.01
_diffrn_reflns_theta_min 1.80
_diffrn_standards_decay_% 0
_diffrn_standards_interval_count 0
_diffrn_standards_interval_time 0
_diffrn_standards_number 0
_exptl_absorpt_coefficient_mu 0.230
_exptl_absorpt_correction_T_max 0.955
_exptl_absorpt_correction_T_min 0.932
_exptl_absorpt_correction_type multi-scan
_exptl_absorpt_process_details '(SADABS; Sheldrick, 1996)'
_exptl_crystal_colour colorless
_exptl_crystal_density_diffrn 1.368
_exptl_crystal_density_method 'not measured'
_exptl_crystal_description prism
_exptl_crystal_F_000 388
_exptl_crystal_size_max 0.24
_exptl_crystal_size_mid 0.22
_exptl_crystal_size_min 0.20
_refine_diff_density_max 0.131
_refine_diff_density_min -0.253
_refine_ls_extinction_method none
_refine_ls_goodness_of_fit_ref 1.033
_refine_ls_hydrogen_treatment constr
_refine_ls_matrix_type full
_refine_ls_number_parameters 244
_refine_ls_number_reflns 3195
_refine_ls_number_restraints 0
_refine_ls_restrained_S_all 1.033
_refine_ls_R_factor_all 0.0713
_refine_ls_R_factor_gt 0.0409
_refine_ls_shift/su_max 0.003
_refine_ls_shift/su_mean 0.001
_refine_ls_structure_factor_coef Fsqd
_refine_ls_weighting_details 'calc w = 1/[\s^2^(Fo^2^)+(0.0452P)^2^+0.2055P] where P = (Fo^2^+2Fc^2^)/3'
_refine_ls_weighting_scheme calc
_refine_ls_wR_factor_gt 0.0935
_refine_ls_wR_factor_ref 0.1123
_reflns_number_gt 2173
_reflns_number_total 3195
_reflns_threshold_expression I>2\s(I)
_cod_data_source_file hk6045.cif
_cod_data_source_block I
_cod_depositor_comments
;
The following automatic conversions were performed:
'_symmetry_cell_setting' value 'Triclinic' changed to 'triclinic'
according to '/home/saulius/struct/CIF-dictionaries/cif_core.dic'
dictionary named 'cif_core.dic' version 2.4.1 from 2010-06-29.

Automatic conversion script
Id: cif_fix_enum 1527 2010-12-29 10:47:43Z saulius 

The following automatic conversions were performed:

'_chemical_melting_point' value '398.8-399.9' was changed to
'399.4(5)' - the average value was taken and precision was estimated.

Automatic conversion script
Id: cif_fix_values 1646 2011-03-28 12:23:43Z adriana 

The following automatic conversions were performed:

'_chemical_melting_point' value '398.8-399.9' was changed to
'399.4(5)' - the average value was taken and precision was
estimated.

'_symmetry_cell_setting' value 'Triclinic' changed to
'triclinic' according to
/home/saulius/struct/CIF-dictionaries/cif_core.dic dictionary named
'cif_core.dic' version 2.4.1 from 2010-06-29.

Automatic conversion script
Id: cif_fix_values 1715 2011-07-08 13:25:40Z adriana 
;
_cod_original_cell_volume 909.6(6)
_cod_database_code 2207258
_cod_database_fobs_code 2207258

loop_
_symmetry_equiv_pos_as_xyz
'x, y, z'
'-x, -y, -z'

loop_
_atom_site_label
_atom_site_fract_x
_atom_site_fract_y
_atom_site_fract_z
_atom_site_U_iso_or_equiv
_atom_site_adp_type
_atom_site_calc_flag
_atom_site_refinement_flags
_atom_site_occupancy
_atom_site_type_symbol
Cl1 0.16366(10) 0.69599(7) 0.59198(6) 0.0818(3) Uani d . 1 Cl
O1 0.61222(19) 0.14367(13) 0.85171(12) 0.0473(4) Uani d . 1 O
O2 0.5816(2) 0.27743(15) 0.99086(13) 0.0548(4) Uani d . 1 O
N1 0.7494(2) -0.08017(17) 0.85447(14) 0.0439(4) Uani d . 1 N
N2 0.8346(2) -0.18688(17) 0.92006(15) 0.0476(5) Uani d . 1 N
C1 0.7200(3) -0.0975(2) 0.74335(18) 0.0419(5) Uani d . 1 C
C2 0.7692(3) -0.0174(2) 0.64386(19) 0.0505(6) Uani d . 1 C
H2 0.8186 0.0502 0.6489 0.061 Uiso calc R 1 H
C3 0.7450(3) -0.0381(2) 0.5366(2) 0.0588(6) Uani d . 1 C
H3 0.7771 0.0162 0.4693 0.071 Uiso calc R 1 H
C4 0.6735(3) -0.1390(3) 0.5295(2) 0.0597(7) Uani d . 1 C
H4 0.6578 -0.1533 0.4572 0.072 Uiso calc R 1 H
C5 0.6253(3) -0.2184(3) 0.6284(2) 0.0593(7) Uani d . 1 C
H5 0.5775 -0.2866 0.6229 0.071 Uiso calc R 1 H
C6 0.6470(3) -0.1982(2) 0.73700(19) 0.0511(6) Uani d . 1 C
H6 0.6130 -0.2517 0.8044 0.061 Uiso calc R 1 H
C7 0.8407(3) -0.1375(2) 1.01575(17) 0.0396(5) Uani d . 1 C
C8 0.9278(3) -0.2268(2) 1.10658(17) 0.0407(5) Uani d . 1 C
C9 1.0001(3) -0.3617(2) 1.09294(19) 0.0492(6) Uani d . 1 C
H9 0.9930 -0.3945 1.0259 0.059 Uiso calc R 1 H
C10 1.0813(3) -0.4474(2) 1.1759(2) 0.0577(6) Uani d . 1 C
H10 1.1283 -0.5372 1.1648 0.069 Uiso calc R 1 H
C11 1.0937(3) -0.4012(3) 1.2758(2) 0.0591(7) Uani d . 1 C
H11 1.1485 -0.4592 1.3324 0.071 Uiso calc R 1 H
C12 1.0240(3) -0.2677(3) 1.2908(2) 0.0589(6) Uani d . 1 C
H12 1.0327 -0.2356 1.3577 0.071 Uiso calc R 1 H
C13 0.9414(3) -0.1813(2) 1.20741(19) 0.0511(6) Uani d . 1 C
H13 0.8944 -0.0916 1.2190 0.061 Uiso calc R 1 H
C14 0.7586(3) 0.0001(2) 1.01370(18) 0.0435(5) Uani d . 1 C
H14 0.7456 0.0564 1.0703 0.052 Uiso calc R 1 H
C15 0.7028(3) 0.0317(2) 0.91014(17) 0.0399(5) Uani d . 1 C
C16 0.5554(3) 0.2634(2) 0.89877(18) 0.0398(5) Uani d . 1 C
C17 0.4616(3) 0.36804(19) 0.81935(17) 0.0377(5) Uani d . 1 C
C18 0.3850(3) 0.4942(2) 0.85712(19) 0.0462(5) Uani d . 1 C
H18 0.3951 0.5106 0.9302 0.055 Uiso calc R 1 H
C19 0.2942(3) 0.5952(2) 0.7876(2) 0.0525(6) Uani d . 1 C
H19 0.2425 0.6796 0.8134 0.063 Uiso calc R 1 H
C20 0.2806(3) 0.5700(2) 0.6793(2) 0.0493(6) Uani d . 1 C
C21 0.3560(3) 0.4456(2) 0.6400(2) 0.0543(6) Uani d . 1 C
H21 0.3461 0.4301 0.5666 0.065 Uiso calc R 1 H
C22 0.4460(3) 0.3444(2) 0.70994(18) 0.0476(6) Uani d . 1 C
H22 0.4966 0.2601 0.6840 0.057 Uiso calc R 1 H

loop_
_atom_site_aniso_label
_atom_site_aniso_U_11
_atom_site_aniso_U_22
_atom_site_aniso_U_33
_atom_site_aniso_U_12
_atom_site_aniso_U_13
_atom_site_aniso_U_23
Cl1 0.0886(5) 0.0635(5) 0.0807(5) 0.0015(4) -0.0357(4) 0.0144(4)
O1 0.0596(9) 0.0334(8) 0.0484(8) -0.0004(7) -0.0217(7) -0.0101(7)
O2 0.0753(11) 0.0444(9) 0.0455(9) -0.0070(8) -0.0220(8) -0.0105(7)
N1 0.0536(11) 0.0365(10) 0.0416(10) -0.0038(8) -0.0179(8) -0.0073(8)
N2 0.0580(12) 0.0360(10) 0.0486(11) -0.0034(9) -0.0216(9) -0.0050(8)
C1 0.0458(12) 0.0359(12) 0.0418(12) -0.0009(10) -0.0134(9) -0.0104(10)
C2 0.0596(15) 0.0415(13) 0.0507(14) -0.0114(11) -0.0128(11) -0.0080(11)
C3 0.0715(17) 0.0566(16) 0.0425(13) -0.0114(13) -0.0122(12) -0.0001(11)
C4 0.0655(16) 0.0691(17) 0.0467(14) -0.0104(14) -0.0199(12) -0.0139(13)
C5 0.0657(16) 0.0627(16) 0.0589(15) -0.0226(13) -0.0163(13) -0.0182(13)
C6 0.0590(15) 0.0488(14) 0.0461(13) -0.0160(12) -0.0092(11) -0.0072(11)
C7 0.0400(12) 0.0409(12) 0.0401(11) -0.0112(10) -0.0111(9) -0.0058(9)
C8 0.0368(11) 0.0436(13) 0.0428(12) -0.0136(10) -0.0078(9) -0.0029(10)
C9 0.0535(14) 0.0442(13) 0.0508(13) -0.0106(11) -0.0151(11) -0.0055(10)
C10 0.0579(15) 0.0460(14) 0.0641(16) -0.0065(12) -0.0182(12) 0.0027(12)
C11 0.0540(15) 0.0629(17) 0.0598(15) -0.0157(13) -0.0241(12) 0.0155(13)
C12 0.0637(16) 0.0721(18) 0.0489(13) -0.0243(14) -0.0231(12) 0.0010(12)
C13 0.0562(14) 0.0468(13) 0.0525(14) -0.0128(11) -0.0168(11) -0.0055(11)
C14 0.0500(13) 0.0383(12) 0.0450(12) -0.0083(10) -0.0158(10) -0.0100(10)
C15 0.0421(12) 0.0324(11) 0.0440(12) -0.0050(9) -0.0113(10) -0.0069(9)
C16 0.0400(12) 0.0361(12) 0.0433(12) -0.0091(9) -0.0070(10) -0.0090(10)
C17 0.0354(11) 0.0353(11) 0.0429(11) -0.0095(9) -0.0072(9) -0.0070(9)
C18 0.0507(13) 0.0416(13) 0.0472(13) -0.0075(10) -0.0148(10) -0.0097(10)
C19 0.0536(14) 0.0363(12) 0.0630(15) -0.0038(11) -0.0112(12) -0.0106(11)
C20 0.0458(13) 0.0442(13) 0.0543(14) -0.0089(11) -0.0132(10) 0.0028(11)
C21 0.0609(15) 0.0555(15) 0.0452(13) -0.0081(12) -0.0170(11) -0.0065(11)
C22 0.0536(14) 0.0401(12) 0.0475(13) -0.0043(11) -0.0133(11) -0.0123(10)

loop_
_atom_type_symbol
_atom_type_description
_atom_type_scat_dispersion_real
_atom_type_scat_dispersion_imag
_atom_type_scat_source
C C 0.0033 0.0016 'International Tables Vol C Tables 4.2.6.8 and 6.1.1.4'
H H 0.0000 0.0000 'International Tables Vol C Tables 4.2.6.8 and 6.1.1.4'
N N 0.0061 0.0033 'International Tables Vol C Tables 4.2.6.8 and 6.1.1.4'
O O 0.0106 0.0060 'International Tables Vol C Tables 4.2.6.8 and 6.1.1.4'
Cl Cl 0.1484 0.1585 'International Tables Vol C Tables 4.2.6.8 and 6.1.1.4'

loop_
_geom_angle_atom_site_label_1
_geom_angle_atom_site_label_2
_geom_angle_atom_site_label_3
_geom_angle
C15 O1 C16 120.88(15)
C15 N1 N2 110.80(16)
C15 N1 C1 129.41(17)
N2 N1 C1 119.79(16)
C7 N2 N1 104.64(16)
C2 C1 C6 120.70(19)
C2 C1 N1 120.42(19)
C6 C1 N1 118.85(19)
C1 C2 C3 119.7(2)
C1 C2 H2 120.2
C3 C2 H2 120.2
C4 C3 C2 119.9(2)
C4 C3 H3 120.0
C2 C3 H3 120.0
C5 C4 C3 120.1(2)
C5 C4 H4 120.0
C3 C4 H4 120.0
C4 C5 C6 120.7(2)
C4 C5 H5 119.6
C6 C5 H5 119.6
C1 C6 C5 118.8(2)
C1 C6 H6 120.6
C5 C6 H6 120.6
N2 C7 C14 111.92(18)
N2 C7 C8 119.33(18)
C14 C7 C8 128.75(18)
C13 C8 C9 117.7(2)
C13 C8 C7 122.22(19)
C9 C8 C7 120.10(18)
C10 C9 C8 121.5(2)
C10 C9 H9 119.2
C8 C9 H9 119.2
C9 C10 C11 120.3(2)
C9 C10 H10 119.9
C11 C10 H10 119.9
C10 C11 C12 119.2(2)
C10 C11 H11 120.4
C12 C11 H11 120.4
C11 C12 C13 120.6(2)
C11 C12 H12 119.7
C13 C12 H12 119.7
C12 C13 C8 120.7(2)
C12 C13 H13 119.7
C8 C13 H13 119.7
C15 C14 C7 104.11(18)
C15 C14 H14 127.9
C7 C14 H14 127.9
N1 C15 C14 108.52(18)
N1 C15 O1 114.82(17)
C14 C15 O1 136.65(18)
O2 C16 O1 123.06(19)
O2 C16 C17 126.47(19)
O1 C16 C17 110.47(16)
C18 C17 C22 119.28(19)
C18 C17 C16 118.03(17)
C22 C17 C16 122.68(18)
C19 C18 C17 120.66(19)
C19 C18 H18 119.7
C17 C18 H18 119.7
C20 C19 C18 119.2(2)
C20 C19 H19 120.4
C18 C19 H19 120.4
C19 C20 C21 121.1(2)
C19 C20 Cl1 119.60(18)
C21 C20 Cl1 119.30(18)
C20 C21 C22 119.6(2)
C20 C21 H21 120.2
C22 C21 H21 120.2
C21 C22 C17 120.1(2)
C21 C22 H22 119.9
C17 C22 H22 119.9

loop_
_geom_bond_atom_site_label_1
_geom_bond_atom_site_label_2
_geom_bond_distance
Cl1 C20 1.732(2)
O1 C15 1.370(2)
O1 C16 1.370(2)
O2 C16 1.191(2)
N1 C15 1.354(3)
N1 N2 1.363(2)
N1 C1 1.431(2)
N2 C7 1.330(2)
C1 C2 1.377(3)
C1 C6 1.379(3)
C2 C3 1.381(3)
C2 H2 0.9300
C3 C4 1.376(3)
C3 H3 0.9300
C4 C5 1.366(3)
C4 H4 0.9300
C5 C6 1.386(3)
C5 H5 0.9300
C6 H6 0.9300
C7 C14 1.408(3)
C7 C8 1.473(3)
C8 C13 1.388(3)
C8 C9 1.392(3)
C9 C10 1.369(3)
C9 H9 0.9300
C10 C11 1.377(3)
C10 H10 0.9300
C11 C12 1.379(3)
C11 H11 0.9300
C12 C13 1.381(3)
C12 H12 0.9300
C13 H13 0.9300
C14 C15 1.357(3)
C14 H14 0.9300
C16 C17 1.477(3)
C17 C18 1.386(3)
C17 C22 1.390(3)
C18 C19 1.375(3)
C18 H18 0.9300
C19 C20 1.376(3)
C19 H19 0.9300
C20 C21 1.376(3)
C21 C22 1.376(3)
C21 H21 0.9300
C22 H22 0.9300

loop_
_geom_hbond_atom_site_label_D
_geom_hbond_atom_site_label_H
_geom_hbond_atom_site_label_A
_geom_hbond_site_symmetry_A
_geom_hbond_distance_DH
_geom_hbond_distance_HA
_geom_hbond_distance_DA
_geom_hbond_angle_DHA
_geom_hbond_publ_flag
C6 H6 O2 2_657 0.93 2.54 3.373(3) 150 yes
C9 H9 N2 . 0.93 2.50 2.823(3) 101 yes
C14 H14 O2 . 0.93 2.48 2.856(3) 104 yes
C22 H22 O1 . 0.93 2.39 2.709(3) 100 yes

loop_
_geom_torsion_atom_site_label_1
_geom_torsion_atom_site_label_2
_geom_torsion_atom_site_label_3
_geom_torsion_atom_site_label_4
_geom_torsion
C15 N1 N2 C7 -0.7(2)
C1 N1 N2 C7 179.78(18)
C15 N1 C1 C2 51.0(3)
N2 N1 C1 C2 -129.6(2)
C15 N1 C1 C6 -131.1(2)
N2 N1 C1 C6 48.3(3)
C6 C1 C2 C3 0.1(3)
N1 C1 C2 C3 178.0(2)
C1 C2 C3 C4 -0.6(3)
C2 C3 C4 C5 0.4(4)
C3 C4 C5 C6 0.3(4)
C2 C1 C6 C5 0.5(3)
N1 C1 C6 C5 -177.4(2)
C4 C5 C6 C1 -0.7(4)
N1 N2 C7 C14 0.6(2)
N1 N2 C7 C8 -179.10(17)
N2 C7 C8 C13 178.86(19)
C14 C7 C8 C13 -0.8(3)
N2 C7 C8 C9 -1.1(3)
C14 C7 C8 C9 179.2(2)
C13 C8 C9 C10 0.3(3)
C7 C8 C9 C10 -179.8(2)
C8 C9 C10 C11 -0.1(4)
C9 C10 C11 C12 -0.2(4)
C10 C11 C12 C13 0.5(4)
C11 C12 C13 C8 -0.4(4)
C9 C8 C13 C12 0.0(3)
C7 C8 C13 C12 -180.0(2)
N2 C7 C14 C15 -0.3(2)
C8 C7 C14 C15 179.4(2)
N2 N1 C15 C14 0.5(2)
C1 N1 C15 C14 -180.0(2)
N2 N1 C15 O1 -178.50(16)
C1 N1 C15 O1 1.0(3)
C7 C14 C15 N1 -0.2(2)
C7 C14 C15 O1 178.6(2)
C16 O1 C15 N1 179.31(17)
C16 O1 C15 C14 0.6(4)
C15 O1 C16 O2 0.5(3)
C15 O1 C16 C17 -179.97(17)
O2 C16 C17 C18 -4.5(3)
O1 C16 C17 C18 175.94(18)
O2 C16 C17 C22 176.2(2)
O1 C16 C17 C22 -3.3(3)
C22 C17 C18 C19 0.1(3)
C16 C17 C18 C19 -179.25(19)
C17 C18 C19 C20 -0.3(3)
C18 C19 C20 C21 0.2(3)
C18 C19 C20 Cl1 179.05(17)
C19 C20 C21 C22 0.2(4)
Cl1 C20 C21 C22 -178.72(17)
C20 C21 C22 C17 -0.4(3)
C18 C17 C22 C21 0.3(3)
C16 C17 C22 C21 179.55(19)

loop_
_cod_related_entry_id
_cod_related_entry_database
_cod_related_entry_code
1 ChemSpider 21127067
